data_4000139
_journal_name_full 'Chemistry of Materials'
_journal_year 2002
_chemical_formula_moiety ' C2 H6 Sb6 Cu1 S10 N1 '
_chemical_formula_sum 'C2 H6 Cu N S10 Sb6'
_chemical_formula_weight 1158.72
_chemical_name_systematic
;
copper antimony sulfide
;
_space_group_IT_number 14
_symmetry_cell_setting monoclinic
_symmetry_space_group_name_Hall '-P 2yn'
_symmetry_space_group_name_H-M 'P 1 21/n 1'
_cell_angle_alpha 90
_cell_angle_beta 102.4453(34)
_cell_angle_gamma 90
_cell_formula_units_Z 4
_cell_length_a 11.2578(4)
_cell_length_b 12.5259(5)
_cell_length_c 13.9390(7)
_cell_measurement_reflns_used 25
_cell_measurement_temperature 298
_cell_measurement_theta_max 25.46
_cell_measurement_theta_min 21.01
_cell_volume 1919.41
_diffrn_ambient_temperature 298
_diffrn_radiation_type 'Mo K\a'
_diffrn_radiation_wavelength 0.71070
_diffrn_reflns_av_R_equivalents 0.02
_diffrn_reflns_limit_h_max 12
_diffrn_reflns_limit_h_min -13
_diffrn_reflns_limit_k_max 15
_diffrn_reflns_limit_k_min 0
_diffrn_reflns_limit_l_max 17
_diffrn_reflns_limit_l_min 0
_diffrn_reflns_number 6529
_diffrn_reflns_theta_max 26.05
_diffrn_reflns_theta_min 2.51
_exptl_absorpt_coefficient_mu 10.51
_exptl_absorpt_correction_type none
_exptl_crystal_colour ' black'
_exptl_crystal_density_diffrn 4.01
_exptl_crystal_density_meas ?
_exptl_crystal_description ' box '
_exptl_crystal_F_000 2065.76
_exptl_crystal_size_max 0.30
_exptl_crystal_size_mid 0.16
_exptl_crystal_size_min 0.12
_refine_diff_density_max 1.16
_refine_diff_density_min -1.98
_refine_ls_goodness_of_fit_obs 0.9152
_refine_ls_number_parameters 199
_refine_ls_number_reflns 3048
_refine_ls_R_factor_obs 0.0240
_refine_ls_shift/esd_max 0.012889
_refine_ls_structure_factor_coef F
_refine_ls_wR_factor_obs 0.0310
_reflns_limit_h_max 12
_reflns_limit_h_min -13
_reflns_limit_k_max 15
_reflns_limit_k_min 0
_reflns_limit_l_max 17
_reflns_limit_l_min 0
_reflns_number_observed 3048
_reflns_number_total 3515
_reflns_observed_criterion >3.00\s(I)
_cod_depositor_comments
;
The following automatic conversions were performed:
'_symmetry_cell_setting' value 'Monoclinic' changed to 'monoclinic'
according to '/home/saulius/struct/CIF-dictionaries/cif_core.dic'
dictionary named 'cif_core.dic' version 2.4.1 from
2010-06-29.

'_exptl_absorpt_correction_type' value 'NONE' changed to
'none' according to '/home/saulius/struct/CIF-dictionaries/cif_core.dic'
dictionary named 'cif_core.dic' version 2.4.1 from 2010-06-29.

Automatic conversion script
Id: cif_fix_enum 1527 2010-12-29 10:47:43Z saulius 

The following automatic conversions were performed:

'_cell_measurement_temperature' value '298K' was changed to '298' -
the value should be numeric and without a unit
designator.

'_diffrn_ambient_temperature' value '298K' was changed
to '298' - the value should be numeric and without a unit designator.

Automatic conversion script
Id: cif_fix_values 1646 2011-03-28 12:23:43Z adriana 
;
_cod_original_sg_symbol_H-M 'P 21/n'
_cod_original_formula_sum ' C2 H6 Sb6 Cu1 S10 N1 '
_cod_database_code 4000139

loop_
_symmetry_equiv_pos_as_xyz
x,y,z
-x,-y,-z
-x+1/2,y+1/2,-z+1/2
x+1/2,-y+1/2,z+1/2

loop_
_atom_site_label
_atom_site_fract_x
_atom_site_fract_y
_atom_site_fract_z
_atom_site_U_iso_or_equiv
_atom_site_occupancy
_atom_site_thermal_displace_type
SB1 0.15547(3) 0.87438(2) 0.67978(2) 0.0148 1.0000 Uani
SB2 0.13522(3) 0.98330(2) 1.11671(2) 0.0157 1.0000 Uani
SB3 -0.12680(3) 0.75829(2) 0.72229(2) 0.0155 1.0000 Uani
SB4 0.14539(3) 0.71891(2) 0.42617(2) 0.0142 1.0000 Uani
SB5 0.36081(3) 0.89501(2) 0.96690(2) 0.0138 1.0000 Uani
SB6 0.13535(2) 1.13314(2) 0.83098(2) 0.0134 1.0000 Uani
CU1 -0.05064(6) 0.90539(5) 0.46231(4) 0.0262 1.0000 Uani
S1 -0.1551(1) 0.95311(8) 0.71444(7) 0.0162 1.0000 Uani
S2 -0.1572(1) 0.78598(8) 0.53990(7) 0.0167 1.0000 Uani
S3 0.1559(1) 0.90784(8) 0.49737(7) 0.0144 1.0000 Uani
S4 0.1497(1) 0.90606(8) 0.89251(7) 0.0155 1.0000 Uani
S5 0.35661(9) 0.98156(7) 1.12828(7) 0.0128 1.0000 Uani
S6 0.3630(1) 0.69640(8) 0.44638(8) 0.0154 1.0000 Uani
S7 0.1963(1) 1.07082(8) 0.67933(7) 0.0142 1.0000 Uani
S8 -0.3390(1) 0.71105(8) 0.71043(8) 0.0172 1.0000 Uani
S9 0.3696(1) 0.82717(8) 0.72935(8) 0.0168 1.0000 Uani
S10 0.14651(9) 0.64210(8) 0.59575(7) 0.0129 1.0000 Uani
N1 0.0352(5) 0.5899(4) 1.0624(4) 0.0320 1.0000 Uani
C1 0.0272(6) 0.4813(5) 1.1032(4) 0.0368 1.0000 Uani
C2 0.0649(5) 0.5846(4) 0.9644(4) 0.0297 1.0000 Uani
H11 0.1001 0.6311 1.1077 0.0372 1.0000 Uiso
H12 -0.0447 0.6269 1.0568 0.0372 1.0000 Uiso
H21 0.0034 0.4873 1.1681 0.0305 1.0000 Uiso
H22 0.1085 0.4458 1.1125 0.0305 1.0000 Uiso
H23 0.0652 0.6584 0.9371 0.0372 1.0000 Uiso
H24 0.1471 0.5518 0.9705 0.0372 1.0000 Uiso
